data_4320078
loop_
_publ_author_name
'P. S. Subramanian'
'E. Suresh'
'P. Dastidar'
'S. Waghmode'
'D. Srinivas'

_publ_section_title
;
 Conformational Isomerism and Weak Molecular and Magnetic Interactions in
 Ternary Copper(II) Complexes of [Cu(AA)L']ClO4.nH2O, Where AA =
 l-Phenylalanine and l-Histidine, L' = 1,10-Phenanthroline and
 2,2-Bipyridine, and n = 1 or 1.5: Synthesis, Single-Crystal X-ray
 Structures, and Magnetic Resonance Investigations
;
_journal_name_full 'Inorganic Chemistry'
_journal_page_first 4291
_journal_page_last 4301
_journal_paper_doi 10.1021/ic010182d
_journal_volume 40
_journal_year 2001
_chemical_formula_sum 'C19 H19 Cl Cu N3 O7'
_chemical_formula_weight 500.36
_chemical_name_systematic
;
  ?
;
_space_group_IT_number 4
_symmetry_cell_setting monoclinic
_symmetry_space_group_name_Hall 'P 2yb'
_symmetry_space_group_name_H-M 'P 1 21 1'
_atom_sites_solution_hydrogens geom
_atom_sites_solution_primary direct
_atom_sites_solution_secondary difmap
_audit_creation_method SHELXL-97
_cell_angle_alpha 90.00
_cell_angle_beta 102.10(5)
_cell_angle_gamma 90.00
_cell_formula_units_Z 2
_cell_length_a 7.422(7)
_cell_length_b 11.397(5)
_cell_length_c 12.610(2)
_cell_measurement_reflns_used 25
_cell_measurement_temperature 293(2)
_cell_measurement_theta_max 11
_cell_measurement_theta_min 8
_cell_volume 1043.0(11)
_computing_cell_refinement CAD-4PC
_computing_data_collection CAD4-PC
_computing_data_reduction NRCVAX
_computing_molecular_graphics 'PLUTON, ORTEP'
_computing_structure_refinement 'SHELXL-97 (Sheldrick, 1997)'
_computing_structure_solution 'SHELXS-97 (Sheldrick, 1990)'
_diffrn_ambient_temperature 293(2)
_diffrn_measured_fraction_theta_full 0.997
_diffrn_measured_fraction_theta_max 0.997
_diffrn_measurement_device_type 'Enraf-Nonius CAD-4'
_diffrn_measurement_method 'omega-two theta'
_diffrn_radiation_monochromator graphite
_diffrn_radiation_source 'fine-focus sealed tube'
_diffrn_radiation_type 'Mo K/a'
_diffrn_radiation_wavelength 0.7107
_diffrn_reflns_av_R_equivalents 0.0000
_diffrn_reflns_av_sigmaI/netI 0.0338
_diffrn_reflns_limit_h_max 8
_diffrn_reflns_limit_h_min -8
_diffrn_reflns_limit_k_max 13
_diffrn_reflns_limit_k_min 0
_diffrn_reflns_limit_l_max 14
_diffrn_reflns_limit_l_min 0
_diffrn_reflns_number 1928
_diffrn_reflns_theta_full 24.93
_diffrn_reflns_theta_max 24.93
_diffrn_reflns_theta_min 2.43
_diffrn_standards_interval_time 1h
_diffrn_standards_number 3
_exptl_absorpt_coefficient_mu 1.222
_exptl_crystal_colour dark_blue
_exptl_crystal_density_diffrn 1.593
_exptl_crystal_density_method 'not measured'
_exptl_crystal_description plates
_exptl_crystal_F_000 512
_exptl_crystal_size_max 0.24
_exptl_crystal_size_mid 0.18
_exptl_crystal_size_min 0.12
_refine_diff_density_max 0.828
_refine_diff_density_min -0.665
_refine_diff_density_rms 0.251
_refine_ls_abs_structure_details 'Flack H D (1983), Acta Cryst. A39, 876-881'
_refine_ls_abs_structure_Flack 0.03(3)
_refine_ls_extinction_method none
_refine_ls_goodness_of_fit_ref 1.157
_refine_ls_hydrogen_treatment mixed
_refine_ls_matrix_type full
_refine_ls_number_parameters 284
_refine_ls_number_reflns 1928
_refine_ls_number_restraints 1
_refine_ls_restrained_S_all 1.157
_refine_ls_R_factor_all 0.0644
_refine_ls_R_factor_gt 0.0574
_refine_ls_shift/su_max 0.022
_refine_ls_shift/su_mean 0.003
_refine_ls_structure_factor_coef Fsqd
_refine_ls_weighting_details 'w=1/[\s^2^(Fo^2^)+(0.1360P)^2^+0.0000P] where P=(Fo^2^+2Fc^2^)/3'
_refine_ls_weighting_scheme calc
_refine_ls_wR_factor_gt 0.1657
_refine_ls_wR_factor_ref 0.1740
_reflns_number_gt 1732
_reflns_number_total 1928
_reflns_threshold_expression >2sigma(I)
_cod_data_source_file ic010182d_1.cif
_cod_data_source_block 991siv_[Cu(2,2'bpy)(L-Phenala)](Clo4)
_cod_depositor_comments
;
The following automatic conversions were performed:

'_refine_ls_weighting_scheme' value 'calc
w=1/[\s^2^(Fo^2^)+(0.1360P)^2^+0.0000P] where P=(Fo^2^+2Fc^2^)/3' was
changed to 'calc'. New tag '_refine_ls_weighting_details' was
created. The value of the new tag was set to
'w=1/[\s^2^(Fo^2^)+(0.1360P)^2^+0.0000P] where P=(Fo^2^+2Fc^2^)/3'.

Automatic conversion script
Id: cif_fix_values 3143 2015-03-26 13:38:13Z robertas 
;
_cod_database_code 4320078

loop_
_symmetry_equiv_pos_as_xyz
'x, y, z'
'-x, y+1/2, -z'

loop_
_atom_site_label
_atom_site_type_symbol
_atom_site_fract_x
_atom_site_fract_y
_atom_site_fract_z
_atom_site_U_iso_or_equiv
_atom_site_adp_type
_atom_site_occupancy
_atom_site_calc_flag
_atom_site_refinement_flags
_atom_site_disorder_assembly
_atom_site_disorder_group
Cu1 Cu 0.72769(11) 0.75282(7) 0.89899(6) 0.0289(3) Uani 1 d . . .
Cl2 Cl 0.7220(4) 0.7741(3) 1.2984(2) 0.0577(8) Uani 1 d . . .
N1 N 0.7924(14) 0.6324(8) 0.7992(8) 0.036(2) Uani 1 d . . .
N2 N 0.8114(11) 0.8587(7) 0.7922(7) 0.0270(18) Uani 1 d . . .
O1 O 0.5895(11) 0.6401(6) 0.9662(6) 0.0344(17) Uani 1 d . . .
N3 N 0.6120(13) 0.8663(7) 0.9892(7) 0.0318(19) Uani 1 d . . .
H1N H 0.6827 0.8733 1.0563 0.038 Uiso 1 calc R . .
H2N H 0.5985 0.9376 0.9580 0.038 Uiso 1 calc R . .
C5 C 0.8347(14) 0.6753(9) 0.7096(8) 0.033(2) Uani 1 d . . .
C6 C 0.8389(14) 0.8056(9) 0.7022(7) 0.030(2) Uani 1 d . . .
C12 C 0.4379(17) 0.8180(9) 0.9941(8) 0.037(3) Uani 1 d . . .
H12 H 0.4062 0.8444 1.0618 0.045 Uiso 1 calc R . .
C11 C 0.4425(15) 0.6835(8) 0.9955(8) 0.029(2) Uani 1 d . . .
O5 O 0.8817(14) 0.7407(13) 1.3792(6) 0.093(3) Uani 1 d . . .
O1W O 0.9800(9) 0.7289(8) 1.0382(5) 0.055(2) Uani 1 d . . .
C9 C 0.8505(17) 1.0426(10) 0.7108(9) 0.051(3) Uani 1 d . . .
H9 H 0.8493 1.1241 0.7145 0.062 Uiso 1 calc R . .
C10 C 0.8167(13) 0.9779(9) 0.7933(8) 0.037(2) Uani 1 d . . .
H10 H 0.7959 1.0166 0.8545 0.044 Uiso 1 calc R . .
C4 C 0.8657(17) 0.6010(10) 0.6278(9) 0.045(3) Uani 1 d . . .
H4 H 0.8938 0.6308 0.5645 0.054 Uiso 1 calc R . .
O2 O 0.3210(9) 0.6276(6) 1.0211(5) 0.0417(15) Uani 1 d . . .
C7 C 0.8829(16) 0.8667(10) 0.6167(8) 0.043(3) Uani 1 d . . .
H7 H 0.9095 0.8267 0.5575 0.052 Uiso 1 calc R . .
C1 C 0.7837(19) 0.5187(9) 0.8144(11) 0.056(4) Uani 1 d . . .
H1 H 0.7519 0.4911 0.8774 0.067 Uiso 1 calc R . .
C8 C 0.8872(17) 0.9866(11) 0.6198(9) 0.051(3) Uani 1 d . . .
H8 H 0.9140 1.0296 0.5624 0.062 Uiso 1 calc R . .
C3 C 0.8538(17) 0.4830(11) 0.6434(10) 0.054(3) Uani 1 d . . .
H3 H 0.8682 0.4316 0.5885 0.065 Uiso 1 calc R . .
C16 C 0.3987(19) 0.8999(17) 0.6197(12) 0.081(5) Uani 1 d . . .
H16 H 0.4248 0.9612 0.5767 0.097 Uiso 1 calc R . .
C2 C 0.821(2) 0.4389(11) 0.7390(13) 0.074(4) Uani 1 d . . .
H2 H 0.8231 0.3586 0.7524 0.089 Uiso 1 calc R . .
C13 C 0.2882(11) 0.8614(9) 0.9004(8) 0.043(2) Uani 1 d . . .
H131 H 0.2785 0.9459 0.9064 0.052 Uiso 1 calc R . .
H132 H 0.1715 0.8279 0.9080 0.052 Uiso 1 calc R . .
C14 C 0.3192(13) 0.8318(9) 0.7863(8) 0.041(2) Uani 1 d . . .
O6 O 0.7682(17) 0.728(2) 1.2048(7) 0.134(6) Uani 1 d . . .
C15 C 0.3654(17) 0.9251(12) 0.7231(10) 0.062(3) Uani 1 d . . .
H15 H 0.3736 1.0016 0.7494 0.075 Uiso 1 calc R . .
O3 O 0.692(3) 0.8928(13) 1.298(2) 0.203(11) Uani 1 d . . .
O4 O 0.565(2) 0.7229(15) 1.3165(17) 0.163(8) Uani 1 d . . .
C17 C 0.3938(19) 0.7877(19) 0.5809(11) 0.082(5) Uani 1 d . . .
C19 C 0.3037(17) 0.7200(10) 0.7472(10) 0.051(3) Uani 1 d . . .
H19 H 0.2677 0.6600 0.7883 0.061 Uiso 1 calc R . .
C18 C 0.343(2) 0.6946(14) 0.6429(11) 0.079(4) Uani 1 d . . .
H18 H 0.3342 0.6182 0.6164 0.094 Uiso 1 calc R . .
H17 H 0.438(10) 0.764(9) 0.514(7) 0.03(2) Uiso 1 d . . .

loop_
_atom_site_aniso_label
_atom_site_aniso_U_11
_atom_site_aniso_U_22
_atom_site_aniso_U_33
_atom_site_aniso_U_23
_atom_site_aniso_U_13
_atom_site_aniso_U_12
Cu1 0.0337(5) 0.0250(5) 0.0320(5) 0.0005(5) 0.0160(3) -0.0003(5)
Cl2 0.0686(15) 0.057(2) 0.0504(13) 0.0002(13) 0.0188(11) 0.0007(14)
N1 0.039(5) 0.036(4) 0.041(5) 0.000(4) 0.024(4) 0.002(4)
N2 0.022(4) 0.028(4) 0.034(4) -0.003(3) 0.012(3) 0.000(3)
O1 0.040(4) 0.029(3) 0.040(4) 0.003(3) 0.020(3) 0.007(3)
N3 0.041(5) 0.024(4) 0.034(4) -0.001(3) 0.017(3) -0.001(3)
C5 0.025(5) 0.041(5) 0.031(5) 0.002(4) 0.002(4) 0.006(4)
C6 0.025(4) 0.043(5) 0.026(4) 0.000(4) 0.011(3) -0.004(4)
C12 0.050(7) 0.033(6) 0.034(5) -0.002(4) 0.019(5) 0.004(4)
C11 0.038(6) 0.020(4) 0.030(5) 0.000(4) 0.012(5) 0.002(4)
O5 0.112(7) 0.118(8) 0.044(4) -0.010(6) 0.004(4) 0.051(8)
O1W 0.049(3) 0.077(6) 0.042(3) 0.008(4) 0.016(3) 0.020(4)
C9 0.071(7) 0.027(5) 0.059(7) 0.004(5) 0.020(6) -0.004(5)
C10 0.035(5) 0.039(5) 0.041(5) 0.000(4) 0.018(4) -0.001(4)
C4 0.052(6) 0.047(6) 0.039(5) -0.012(5) 0.016(5) -0.001(5)
O2 0.045(3) 0.029(3) 0.058(4) 0.004(3) 0.026(3) -0.007(3)
C7 0.052(6) 0.049(6) 0.031(5) 0.004(4) 0.014(4) -0.002(5)
C1 0.086(9) 0.024(5) 0.078(8) 0.002(5) 0.064(7) 0.000(5)
C8 0.071(7) 0.051(7) 0.041(6) 0.010(5) 0.031(5) -0.008(6)
C3 0.066(7) 0.051(7) 0.046(6) -0.015(6) 0.017(6) 0.001(6)
C16 0.067(8) 0.105(13) 0.066(8) 0.041(9) 0.004(6) -0.013(9)
C2 0.121(13) 0.024(6) 0.087(10) -0.003(6) 0.042(9) -0.001(6)
C13 0.027(4) 0.031(5) 0.071(7) 0.003(4) 0.010(4) 0.006(4)
C14 0.023(4) 0.045(5) 0.049(6) 0.021(4) -0.008(4) -0.001(4)
O6 0.138(9) 0.227(17) 0.040(4) -0.009(9) 0.025(5) 0.038(12)
C15 0.065(7) 0.053(7) 0.064(7) 0.026(6) 0.003(5) -0.001(5)
O3 0.21(2) 0.059(9) 0.35(3) 0.052(15) 0.08(2) 0.038(10)
O4 0.140(12) 0.111(12) 0.28(2) -0.051(14) 0.139(14) -0.033(10)
C17 0.062(7) 0.134(18) 0.047(6) 0.007(9) 0.004(5) 0.015(9)
C19 0.050(6) 0.053(7) 0.051(6) 0.014(5) 0.012(5) 0.010(5)
C18 0.092(10) 0.080(10) 0.054(7) -0.017(7) -0.007(7) -0.008(8)

loop_
_atom_type_symbol
_atom_type_description
_atom_type_scat_dispersion_real
_atom_type_scat_dispersion_imag
_atom_type_scat_source
Cu Cu 0.3201 1.2651 'International Tables Vol C Tables 4.2.6.8 and 6.1.1.4'
Cl Cl 0.1484 0.1585 'International Tables Vol C Tables 4.2.6.8 and 6.1.1.4'
O O 0.0106 0.0060 'International Tables Vol C Tables 4.2.6.8 and 6.1.1.4'
N N 0.0061 0.0033 'International Tables Vol C Tables 4.2.6.8 and 6.1.1.4'
C C 0.0033 0.0016 'International Tables Vol C Tables 4.2.6.8 and 6.1.1.4'
H H 0.0000 0.0000 'International Tables Vol C Tables 4.2.6.8 and 6.1.1.4'

loop_
_geom_angle_atom_site_label_1
_geom_angle_atom_site_label_2
_geom_angle_atom_site_label_3
_geom_angle
_geom_angle_site_symmetry_1
_geom_angle_site_symmetry_3
_geom_angle_publ_flag
O1 Cu1 N1 92.3(3) . . ?
O1 Cu1 N2 163.3(3) . . ?
N1 Cu1 N2 80.8(3) . . ?
O1 Cu1 N3 81.5(2) . . ?
N1 Cu1 N3 169.2(4) . . ?
N2 Cu1 N3 102.7(4) . . ?
O1 Cu1 O1W 90.5(3) . . ?
N1 Cu1 O1W 97.8(3) . . ?
N2 Cu1 O1W 105.5(3) . . ?
N3 Cu1 O1W 91.1(3) . . ?
O4 Cl2 O3 106.0(12) . . ?
O4 Cl2 O6 110.6(11) . . ?
O3 Cl2 O6 115.8(14) . . ?
O4 Cl2 O5 111.9(12) . . ?
O3 Cl2 O5 111.9(12) . . ?
O6 Cl2 O5 100.8(7) . . ?
C1 N1 C5 121.0(10) . . ?
C1 N1 Cu1 124.3(8) . . ?
C5 N1 Cu1 114.6(7) . . ?
C6 N2 C10 116.8(9) . . ?
C6 N2 Cu1 114.9(7) . . ?
C10 N2 Cu1 127.5(7) . . ?
C11 O1 Cu1 114.6(6) . . ?
C12 N3 Cu1 105.9(6) . . ?
N1 C5 C4 120.8(10) . . ?
N1 C5 C6 115.6(10) . . ?
C4 C5 C6 123.5(10) . . ?
N2 C6 C7 122.5(10) . . ?
N2 C6 C5 112.9(9) . . ?
C7 C6 C5 124.3(10) . . ?
N3 C12 C13 111.3(8) . . ?
N3 C12 C11 111.8(11) . . ?
C13 C12 C11 110.2(10) . . ?
O2 C11 O1 126.0(9) . . ?
O2 C11 C12 121.1(11) . . ?
O1 C11 C12 112.9(11) . . ?
C10 C9 C8 119.3(11) . . ?
C9 C10 N2 123.5(10) . . ?
C3 C4 C5 117.9(11) . . ?
C8 C7 C6 119.3(10) . . ?
N1 C1 C2 121.7(10) . . ?
C7 C8 C9 118.4(10) . . ?
C4 C3 C2 121.0(11) . . ?
C17 C16 C15 121.8(13) . . ?
C3 C2 C1 117.4(11) . . ?
C12 C13 C14 115.1(7) . . ?
C19 C14 C15 120.8(11) . . ?
C19 C14 C13 121.6(10) . . ?
C15 C14 C13 117.6(10) . . ?
C14 C15 C16 118.7(14) . . ?
C16 C17 C18 119.5(13) . . ?
C14 C19 C18 120.2(12) . . ?
C17 C18 C19 119.0(13) . . ?

loop_
_geom_bond_atom_site_label_1
_geom_bond_atom_site_label_2
_geom_bond_distance
_geom_bond_site_symmetry_2
_geom_bond_publ_flag
Cu1 O1 1.946(7) . ?
Cu1 N1 1.987(9) . ?
Cu1 N2 2.002(8) . ?
Cu1 N3 2.029(8) . ?
Cu1 O1W 2.298(7) . ?
Cl2 O4 1.367(13) . ?
Cl2 O3 1.371(15) . ?
Cl2 O6 1.397(12) . ?
Cl2 O5 1.443(9) . ?
N1 C1 1.313(14) . ?
N1 C5 1.328(13) . ?
N2 C6 1.339(12) . ?
N2 C10 1.358(14) . ?
O1 C11 1.319(13) . ?
N3 C12 1.417(15) . ?
C5 C4 1.390(15) . ?
C5 C6 1.489(14) . ?
C6 C7 1.379(14) . ?
C12 C13 1.524(15) . ?
C12 C11 1.533(10) . ?
C11 O2 1.202(12) . ?
C9 C10 1.341(15) . ?
C9 C8 1.389(16) . ?
C4 C3 1.365(18) . ?
C7 C8 1.367(17) . ?
C1 C2 1.385(17) . ?
C3 C2 1.374(17) . ?
C16 C17 1.37(2) . ?
C16 C15 1.41(2) . ?
C13 C14 1.541(14) . ?
C14 C19 1.363(17) . ?
C14 C15 1.413(15) . ?
C17 C18 1.42(2) . ?
C19 C18 1.434(18) . ?
